data_4123088
loop_
_publ_author_name
'Mo, Zhenbo'
'Xiao, Jie'
'Gao, Yafei'
'Deng, Liang'

_publ_section_title
;
 Regio- and Stereoselective Hydrosilylation of Alkynes Catalyzed by
 Three-Coordinate Cobalt(I) Alkyl and Silyl Complexes.
;
_journal_name_full 'Journal of the American Chemical Society'
_journal_page_first 141209075314002
_journal_paper_doi 10.1021/ja510924v
_journal_year 2014
_chemical_formula_sum 'C56 H65 Co N2 P Si'
_chemical_formula_weight 884.09
_chemical_name_systematic
; 
 ? 
;
_space_group_crystal_system triclinic
_space_group_IT_number 2
_space_group_name_Hall '-P 1'
_space_group_name_H-M_alt 'P -1'
_symmetry_space_group_name_Hall '-P 1'
_symmetry_space_group_name_H-M 'P -1'
_atom_sites_solution_hydrogens mixed
_audit_creation_method SHELXL-2013
_cell_angle_alpha 81.920(4)
_cell_angle_beta 78.351(4)
_cell_angle_gamma 73.214(4)
_cell_formula_units_Z 2
_cell_length_a 10.378(2)
_cell_length_b 13.095(3)
_cell_length_c 18.259(4)
_cell_measurement_reflns_used 1251
_cell_measurement_temperature 140(2)
_cell_measurement_theta_max 22.75
_cell_measurement_theta_min 2.31
_cell_volume 2317.8(9)
_computing_cell_refinement 'Bruker SAINT'
_computing_data_collection 'Bruker APEX2'
_computing_data_reduction 'Bruker SAINT'
_computing_molecular_graphics 'Bruker SHELXTL'
_computing_publication_material 'Bruker SHELXTL'
_computing_structure_refinement 'SHELXL-2013 (Sheldrick, 2013)'
_computing_structure_solution 'SHELXS-97 (Sheldrick, 2008)'
_diffrn_ambient_temperature 140(2)
_diffrn_measured_fraction_theta_full 0.992
_diffrn_measured_fraction_theta_max 0.993
_diffrn_measurement_device_type 'Bruker APEX-II CCD'
_diffrn_measurement_method '\f and \w scans'
_diffrn_radiation_type MoK\a
_diffrn_radiation_wavelength 0.71073
_diffrn_reflns_av_R_equivalents 0.0863
_diffrn_reflns_av_unetI/netI 0.1540
_diffrn_reflns_Laue_measured_fraction_full 0.992
_diffrn_reflns_Laue_measured_fraction_max 0.993
_diffrn_reflns_limit_h_max 12
_diffrn_reflns_limit_h_min -12
_diffrn_reflns_limit_k_max 16
_diffrn_reflns_limit_k_min -15
_diffrn_reflns_limit_l_max 22
_diffrn_reflns_limit_l_min -22
_diffrn_reflns_number 16645
_diffrn_reflns_point_group_measured_fraction_full 0.992
_diffrn_reflns_point_group_measured_fraction_max 0.993
_diffrn_reflns_theta_full 25.242
_diffrn_reflns_theta_max 26.000
_diffrn_reflns_theta_min 1.631
_exptl_absorpt_coefficient_mu 0.471
_exptl_absorpt_correction_T_max 0.7461
_exptl_absorpt_correction_T_min 0.6630
_exptl_absorpt_correction_type multi-scan
_exptl_absorpt_process_details sadabs
_exptl_crystal_colour red
_exptl_crystal_density_diffrn 1.267
_exptl_crystal_description block
_exptl_crystal_F_000 942
_exptl_crystal_size_max 0.200
_exptl_crystal_size_mid 0.100
_exptl_crystal_size_min 0.050
_refine_diff_density_max 0.834
_refine_diff_density_min -0.584
_refine_diff_density_rms 0.140
_refine_ls_extinction_method none
_refine_ls_goodness_of_fit_ref 1.064
_refine_ls_hydrogen_treatment mixed
_refine_ls_matrix_type full
_refine_ls_number_parameters 555
_refine_ls_number_reflns 9063
_refine_ls_number_restraints 1
_refine_ls_restrained_S_all 1.065
_refine_ls_R_factor_all 0.1466
_refine_ls_R_factor_gt 0.0686
_refine_ls_shift/su_max 0.022
_refine_ls_shift/su_mean 0.001
_refine_ls_structure_factor_coef Fsqd
_refine_ls_weighting_details 'w=1/[\s^2^(Fo^2^)+(0.1000P)^2^+1.1879P] where P=(Fo^2^+2Fc^2^)/3'
_refine_ls_weighting_scheme calc
_refine_ls_wR_factor_gt 0.1624
_refine_ls_wR_factor_ref 0.2326
_reflns_Friedel_coverage 0.000
_reflns_number_gt 4963
_reflns_number_total 9063
_reflns_threshold_expression 'I > 2\s(I)'
_cod_data_source_file ja510924v_si_002.cif
_cod_data_source_block 2
_cod_original_cell_volume 2317.8(8)
_cod_database_code 4123088
_shelx_space_group_comment
; 
The symmetry employed for this shelxl refinement is uniquely defined 
by the following loop, which should always be used as a source of 
symmetry information in preference to the above space-group names. 
They are only intended as comments. 
;
_shelx_estimated_absorpt_t_min 0.912
_shelx_estimated_absorpt_t_max 0.977
_shelxl_version_number 2013-4

loop_
_space_group_symop_operation_xyz
'x, y, z'
'-x, -y, -z'

loop_
_atom_site_label
_atom_site_type_symbol
_atom_site_fract_x
_atom_site_fract_y
_atom_site_fract_z
_atom_site_U_iso_or_equiv
_atom_site_adp_type
_atom_site_occupancy
_atom_site_site_symmetry_order
_atom_site_calc_flag
_atom_site_refinement_flags_posn
_atom_site_refinement_flags_adp
Co1 Co 0.89543(7) 0.69818(6) 0.29608(4) 0.0174(2) Uani 1 1 d . .
N1 N 1.1291(4) 0.6406(4) 0.3822(3) 0.0192(11) Uani 1 1 d . .
N2 N 1.1880(5) 0.5677(4) 0.2785(3) 0.0213(11) Uani 1 1 d . .
P1 P 0.89792(15) 0.85537(12) 0.23173(9) 0.0177(3) Uani 1 1 d . .
Si1 Si 0.67081(16) 0.69299(14) 0.29884(10) 0.0232(4) Uani 1 1 d . .
C1 C 1.0787(6) 0.6255(5) 0.3214(3) 0.0203(13) Uani 1 1 d . .
C2 C 1.2682(6) 0.5962(6) 0.3729(4) 0.0328(16) Uani 1 1 d . .
H2 H 1.3269 0.5985 0.4060 0.039 Uiso 1 1 calc R U
C3 C 1.3055(6) 0.5489(5) 0.3082(3) 0.0288(15) Uani 1 1 d . .
H3 H 1.3949 0.5103 0.2873 0.035 Uiso 1 1 calc R U
C4 C 1.0467(6) 0.6954(4) 0.4502(3) 0.0191(12) Uani 1 1 d . .
C5 C 0.8982(6) 0.7202(5) 0.4463(4) 0.0274(14) Uani 1 1 d . .
H5A H 0.8735 0.6532 0.4445 0.033 Uiso 1 1 calc R U
H5B H 0.8786 0.7671 0.4002 0.033 Uiso 1 1 calc R U
C6 C 0.8120(6) 0.7773(6) 0.5163(4) 0.0342(17) Uani 1 1 d . .
H6 H 0.7129 0.7956 0.5128 0.041 Uiso 1 1 calc R U
C7 C 0.8389(6) 0.7006(6) 0.5856(4) 0.0341(16) Uani 1 1 d . .
H7A H 0.8148 0.6338 0.5821 0.041 Uiso 1 1 calc R U
H7B H 0.7826 0.7336 0.6312 0.041 Uiso 1 1 calc R U
C8 C 0.9911(6) 0.6756(6) 0.5901(3) 0.0318(16) Uani 1 1 d . .
H8 H 1.0100 0.6264 0.6361 0.038 Uiso 1 1 calc R U
C9 C 1.0772(6) 0.6204(5) 0.5205(3) 0.0269(14) Uani 1 1 d . .
H9A H 1.1756 0.6036 0.5233 0.032 Uiso 1 1 calc R U
H9B H 1.0547 0.5525 0.5184 0.032 Uiso 1 1 calc R U
C10 C 1.0859(7) 0.7988(5) 0.4532(4) 0.0351(16) Uani 1 1 d . .
H10A H 1.1852 0.7824 0.4533 0.042 Uiso 1 1 calc R U
H10B H 1.0647 0.8485 0.4084 0.042 Uiso 1 1 calc R U
C11 C 1.0066(9) 0.8508(6) 0.5238(5) 0.051(2) Uani 1 1 d . .
H11 H 1.0336 0.9172 0.5270 0.061 Uiso 1 1 calc R U
C12 C 1.0321(8) 0.7746(6) 0.5934(4) 0.046(2) Uani 1 1 d . .
H12A H 1.1303 0.7555 0.5971 0.056 Uiso 1 1 calc R U
H12B H 0.9793 0.8102 0.6387 0.056 Uiso 1 1 calc R U
C13 C 0.8524(8) 0.8799(6) 0.5191(4) 0.044(2) Uani 1 1 d . .
H13A H 0.7977 0.9170 0.5634 0.053 Uiso 1 1 calc R U
H13B H 0.8342 0.9286 0.4735 0.053 Uiso 1 1 calc R U
C14 C 1.1876(6) 0.5266(5) 0.2052(3) 0.0198(13) Uani 1 1 d . .
C15 C 1.2551(6) 0.4060(5) 0.2085(3) 0.0264(14) Uani 1 1 d . .
H15A H 1.3514 0.3917 0.2149 0.032 Uiso 1 1 calc R U
H15B H 1.2071 0.3694 0.2521 0.032 Uiso 1 1 calc R U
C16 C 1.2495(7) 0.3624(5) 0.1363(4) 0.0313(15) Uani 1 1 d . .
H16 H 1.2917 0.2832 0.1392 0.038 Uiso 1 1 calc R U
C17 C 1.1046(7) 0.3861(5) 0.1231(4) 0.0316(16) Uani 1 1 d . .
H17A H 1.0514 0.3502 0.1646 0.038 Uiso 1 1 calc R U
H17B H 1.1038 0.3581 0.0756 0.038 Uiso 1 1 calc R U
C18 C 1.0402(6) 0.5055(5) 0.1190(4) 0.0258(14) Uani 1 1 d . .
H18 H 0.9441 0.5199 0.1104 0.031 Uiso 1 1 calc R U
C19 C 1.0374(6) 0.5473(5) 0.1945(3) 0.0215(13) Uani 1 1 d . .
H19A H 0.9875 0.5093 0.2362 0.026 Uiso 1 1 calc R U
H19B H 0.9909 0.6249 0.1938 0.026 Uiso 1 1 calc R U
C20 C 1.1184(6) 0.5628(5) 0.0543(3) 0.0288(15) Uani 1 1 d . .
H20A H 1.1183 0.5361 0.0062 0.035 Uiso 1 1 calc R U
H20B H 1.0736 0.6407 0.0516 0.035 Uiso 1 1 calc R U
C21 C 1.2625(6) 0.5424(5) 0.0668(3) 0.0285(15) Uani 1 1 d . .
H21 H 1.3136 0.5803 0.0246 0.034 Uiso 1 1 calc R U
C22 C 1.2644(6) 0.5830(5) 0.1403(3) 0.0223(13) Uani 1 1 d . .
H22A H 1.3600 0.5699 0.1476 0.027 Uiso 1 1 calc R U
H22B H 1.2214 0.6612 0.1387 0.027 Uiso 1 1 calc R U
C23 C 1.3343(7) 0.4186(5) 0.0693(4) 0.0322(16) Uani 1 1 d . .
H23A H 1.4295 0.4043 0.0776 0.039 Uiso 1 1 calc R U
H23B H 1.3358 0.3909 0.0214 0.039 Uiso 1 1 calc R U
C24 C 0.5623(5) 0.7055(5) 0.3968(3) 0.0225(13) Uani 1 1 d . .
C25 C 0.4748(6) 0.8053(5) 0.4155(4) 0.0304(15) Uani 1 1 d . .
H25 H 0.4596 0.8624 0.3773 0.036 Uiso 1 1 calc R U
C26 C 0.4110(6) 0.8223(5) 0.4875(4) 0.0333(16) Uani 1 1 d . .
H26 H 0.3538 0.8914 0.4982 0.040 Uiso 1 1 calc R U
C27 C 0.4273(7) 0.7418(6) 0.5450(4) 0.0388(17) Uani 1 1 d . .
H27 H 0.3837 0.7547 0.5951 0.047 Uiso 1 1 calc R U
C28 C 0.5095(7) 0.6413(6) 0.5274(4) 0.0347(16) Uani 1 1 d . .
H28 H 0.5188 0.5834 0.5653 0.042 Uiso 1 1 calc R U
C29 C 0.5773(6) 0.6249(5) 0.4557(4) 0.0288(15) Uani 1 1 d . .
H29 H 0.6367 0.5562 0.4457 0.035 Uiso 1 1 calc R U
C30 C 0.6680(5) 0.5663(5) 0.2572(3) 0.0240(14) Uani 1 1 d . .
C31 C 0.7142(6) 0.4620(5) 0.2902(4) 0.0317(16) Uani 1 1 d . .
H31 H 0.7392 0.4516 0.3385 0.038 Uiso 1 1 calc R U
C32 C 0.7239(8) 0.3741(6) 0.2536(4) 0.0421(18) Uani 1 1 d . .
H32 H 0.7512 0.3042 0.2779 0.050 Uiso 1 1 calc R U
C33 C 0.6942(8) 0.3867(7) 0.1817(4) 0.049(2) Uani 1 1 d . .
H33 H 0.7080 0.3257 0.1554 0.058 Uiso 1 1 calc R U
C34 C 0.6451(7) 0.4867(6) 0.1490(4) 0.0407(19) Uani 1 1 d . .
H34 H 0.6204 0.4961 0.1007 0.049 Uiso 1 1 calc R U
C35 C 0.6314(6) 0.5753(6) 0.1871(4) 0.0299(15) Uani 1 1 d . .
H35 H 0.5954 0.6448 0.1641 0.036 Uiso 1 1 calc R U
C36 C 0.9148(6) 0.8478(4) 0.1297(3) 0.0193(13) Uani 1 1 d . .
C37 C 0.8158(6) 0.8134(5) 0.1053(4) 0.0289(15) Uani 1 1 d . .
H37 H 0.7443 0.7946 0.1412 0.035 Uiso 1 1 calc R U
C38 C 0.8207(7) 0.8063(5) 0.0300(4) 0.0338(16) Uani 1 1 d . .
H38 H 0.7519 0.7845 0.0140 0.041 Uiso 1 1 calc R U
C39 C 0.9291(7) 0.8317(5) -0.0233(4) 0.0347(16) Uani 1 1 d . .
H39 H 0.9339 0.8271 -0.0753 0.042 Uiso 1 1 calc R U
C40 C 1.0269(7) 0.8631(5) 0.0012(4) 0.0321(16) Uani 1 1 d . .
H40 H 1.1013 0.8788 -0.0338 0.039 Uiso 1 1 calc R U
C41 C 1.0174(7) 0.8722(5) 0.0781(4) 0.0266(14) Uani 1 1 d . .
H41 H 1.0845 0.8961 0.0942 0.032 Uiso 1 1 calc R U
C42 C 0.7434(6) 0.9671(4) 0.2490(3) 0.0202(13) Uani 1 1 d . .
C43 C 0.6942(6) 1.0435(5) 0.1923(4) 0.0310(15) Uani 1 1 d . .
H43 H 0.7382 1.0371 0.1416 0.037 Uiso 1 1 calc R U
C44 C 0.5798(6) 1.1296(5) 0.2108(4) 0.0334(16) Uani 1 1 d . .
H44 H 0.5461 1.1813 0.1723 0.040 Uiso 1 1 calc R U
C45 C 0.5168(6) 1.1398(5) 0.2829(5) 0.0380(18) Uani 1 1 d . .
H45 H 0.4410 1.1997 0.2946 0.046 Uiso 1 1 calc R U
C46 C 0.5610(7) 1.0646(5) 0.3397(4) 0.0363(17) Uani 1 1 d . .
H46 H 0.5141 1.0712 0.3899 0.044 Uiso 1 1 calc R U
C47 C 0.6746(6) 0.9788(5) 0.3229(4) 0.0272(14) Uani 1 1 d . .
H47 H 0.7059 0.9274 0.3621 0.033 Uiso 1 1 calc R U
C48 C 1.0331(6) 0.9212(5) 0.2346(3) 0.0203(13) Uani 1 1 d . .
C49 C 1.0136(6) 1.0317(5) 0.2270(4) 0.0272(14) Uani 1 1 d . .
H49 H 0.9270 1.0782 0.2201 0.033 Uiso 1 1 calc R U
C50 C 1.1196(8) 1.0733(6) 0.2296(4) 0.0382(17) Uani 1 1 d . .
H50 H 1.1056 1.1487 0.2235 0.046 Uiso 1 1 calc R U
C51 C 1.2452(7) 1.0085(6) 0.2407(4) 0.0405(18) Uani 1 1 d . .
H51 H 1.3174 1.0379 0.2437 0.049 Uiso 1 1 calc R U
C52 C 1.2633(7) 0.8989(6) 0.2476(4) 0.0408(18) Uani 1 1 d . .
H52 H 1.3500 0.8527 0.2546 0.049 Uiso 1 1 calc R U
C53 C 1.1606(6) 0.8554(5) 0.2446(3) 0.0256(14) Uani 1 1 d . .
H53 H 1.1761 0.7798 0.2494 0.031 Uiso 1 1 calc R U
C54 C 0.4596(9) 0.9917(10) 0.0381(3) 0.099(5) Uani 1 1 d D .
H54A H 0.4092 1.0626 0.0562 0.118 Uiso 1 1 calc R U
H54B H 0.5237 0.9549 0.0730 0.118 Uiso 1 1 calc R U
C55 C 0.3552(13) 0.9251(9) 0.0413(6) 0.088(3) Uani 1 1 d . .
H55A H 0.2998 0.9255 0.0922 0.106 Uiso 1 1 calc R U
H55B H 0.2925 0.9611 0.0055 0.106 Uiso 1 1 calc R U
C56 C 0.4161(10) 0.8144(8) 0.0239(7) 0.097(4) Uani 1 1 d . .
H56A H 0.4599 0.8128 -0.0289 0.145 Uiso 1 1 calc R U
H56B H 0.3448 0.7765 0.0330 0.145 Uiso 1 1 calc R U
H56C H 0.4845 0.7795 0.0560 0.145 Uiso 1 1 calc R U
H1S H 0.569(5) 0.782(4) 0.254(3) 0.013(14) Uiso 1 1 d . .

loop_
_atom_site_aniso_label
_atom_site_aniso_U_11
_atom_site_aniso_U_22
_atom_site_aniso_U_33
_atom_site_aniso_U_23
_atom_site_aniso_U_13
_atom_site_aniso_U_12
Co1 0.0133(4) 0.0187(4) 0.0195(5) 0.0004(3) -0.0042(3) -0.0033(3)
N1 0.014(2) 0.028(3) 0.017(3) 0.001(2) -0.007(2) -0.007(2)
N2 0.015(2) 0.026(3) 0.019(3) -0.004(2) -0.005(2) 0.002(2)
P1 0.0158(7) 0.0182(8) 0.0176(8) 0.0005(6) -0.0031(6) -0.0030(6)
Si1 0.0177(8) 0.0267(9) 0.0257(10) 0.0011(8) -0.0061(7) -0.0067(7)
C1 0.016(3) 0.024(3) 0.019(3) -0.001(3) 0.003(2) -0.007(2)
C2 0.017(3) 0.054(4) 0.023(4) -0.005(3) -0.005(3) -0.001(3)
C3 0.015(3) 0.045(4) 0.020(3) 0.000(3) -0.004(3) 0.003(3)
C4 0.017(3) 0.020(3) 0.018(3) -0.002(2) 0.000(2) -0.004(2)
C5 0.025(3) 0.027(3) 0.031(4) 0.001(3) -0.011(3) -0.007(3)
C6 0.022(3) 0.047(4) 0.027(4) -0.006(3) -0.006(3) 0.003(3)
C7 0.029(3) 0.045(4) 0.025(4) -0.004(3) 0.004(3) -0.010(3)
C8 0.032(4) 0.046(4) 0.010(3) 0.001(3) -0.004(3) 0.000(3)
C9 0.018(3) 0.028(3) 0.024(4) 0.005(3) 0.002(3) 0.004(3)
C10 0.046(4) 0.036(4) 0.026(4) -0.004(3) -0.006(3) -0.013(3)
C11 0.078(6) 0.029(4) 0.051(5) -0.014(4) -0.020(5) -0.010(4)
C12 0.048(5) 0.061(5) 0.027(4) -0.019(4) -0.017(4) 0.004(4)
C13 0.056(5) 0.030(4) 0.034(4) -0.006(3) -0.009(4) 0.010(4)
C14 0.016(3) 0.021(3) 0.020(3) -0.001(3) -0.003(2) -0.001(2)
C15 0.024(3) 0.023(3) 0.024(4) 0.003(3) -0.003(3) 0.002(3)
C16 0.036(4) 0.021(3) 0.026(4) -0.006(3) 0.005(3) 0.005(3)
C17 0.040(4) 0.024(3) 0.031(4) -0.007(3) -0.002(3) -0.009(3)
C18 0.022(3) 0.031(3) 0.030(4) -0.016(3) -0.006(3) -0.009(3)
C19 0.016(3) 0.020(3) 0.029(4) -0.004(3) -0.007(3) -0.002(2)
C20 0.034(4) 0.029(3) 0.021(3) -0.012(3) -0.010(3) 0.004(3)
C21 0.034(4) 0.030(4) 0.018(3) -0.001(3) -0.001(3) -0.008(3)
C22 0.022(3) 0.027(3) 0.019(3) -0.004(3) 0.002(3) -0.012(3)
C23 0.030(4) 0.035(4) 0.026(4) -0.011(3) -0.002(3) 0.002(3)
C24 0.012(3) 0.029(3) 0.028(4) 0.001(3) -0.004(3) -0.009(2)
C25 0.026(3) 0.034(4) 0.033(4) -0.004(3) -0.008(3) -0.009(3)
C26 0.025(3) 0.034(4) 0.042(4) -0.006(3) -0.002(3) -0.011(3)
C27 0.032(4) 0.051(5) 0.034(4) -0.001(4) -0.007(3) -0.013(3)
C28 0.033(4) 0.039(4) 0.023(4) 0.002(3) 0.002(3) -0.002(3)
C29 0.022(3) 0.027(3) 0.032(4) 0.000(3) -0.002(3) -0.002(3)
C30 0.010(3) 0.039(4) 0.020(3) -0.003(3) 0.005(2) -0.006(3)
C31 0.029(3) 0.039(4) 0.021(4) -0.004(3) 0.001(3) -0.001(3)
C32 0.057(5) 0.033(4) 0.042(5) 0.005(3) -0.013(4) -0.022(4)
C33 0.063(5) 0.055(5) 0.044(5) -0.014(4) -0.004(4) -0.040(4)
C34 0.039(4) 0.067(5) 0.028(4) -0.006(4) -0.007(3) -0.031(4)
C35 0.019(3) 0.046(4) 0.024(4) -0.001(3) 0.001(3) -0.013(3)
C36 0.021(3) 0.016(3) 0.020(3) 0.000(2) -0.005(3) -0.001(2)
C37 0.022(3) 0.039(4) 0.022(4) -0.006(3) 0.001(3) -0.004(3)
C38 0.037(4) 0.039(4) 0.027(4) -0.011(3) -0.011(3) -0.005(3)
C39 0.048(4) 0.031(4) 0.022(4) 0.002(3) -0.015(3) -0.003(3)
C40 0.041(4) 0.032(4) 0.024(4) -0.002(3) 0.006(3) -0.020(3)
C41 0.037(4) 0.020(3) 0.025(4) 0.008(3) -0.010(3) -0.013(3)
C42 0.019(3) 0.019(3) 0.023(3) -0.003(3) -0.005(3) -0.007(2)
C43 0.026(3) 0.033(4) 0.031(4) 0.002(3) -0.006(3) -0.005(3)
C44 0.029(4) 0.028(4) 0.035(4) 0.006(3) -0.010(3) 0.004(3)
C45 0.019(3) 0.027(4) 0.068(6) -0.007(4) -0.010(4) -0.003(3)
C46 0.032(4) 0.038(4) 0.032(4) -0.019(3) 0.007(3) -0.001(3)
C47 0.020(3) 0.022(3) 0.037(4) -0.003(3) 0.000(3) -0.004(3)
C48 0.021(3) 0.025(3) 0.014(3) 0.001(3) -0.003(2) -0.006(3)
C49 0.028(3) 0.023(3) 0.032(4) -0.001(3) -0.004(3) -0.010(3)
C50 0.055(5) 0.032(4) 0.035(4) -0.004(3) -0.008(4) -0.022(4)
C51 0.036(4) 0.060(5) 0.038(4) -0.005(4) -0.004(3) -0.034(4)
C52 0.032(4) 0.061(5) 0.037(4) 0.005(4) -0.011(3) -0.025(4)
C53 0.020(3) 0.034(4) 0.021(3) 0.000(3) 0.003(3) -0.008(3)
C54 0.082(9) 0.090(8) 0.123(11) -0.025(9) -0.074(8) 0.027(7)
C55 0.124(10) 0.076(7) 0.076(8) 0.000(6) -0.009(7) -0.055(7)
C56 0.063(7) 0.067(7) 0.136(11) 0.011(7) 0.009(7) -0.008(6)

loop_
_atom_type_symbol
_atom_type_description
_atom_type_scat_dispersion_real
_atom_type_scat_dispersion_imag
_atom_type_scat_source
C C 0.0033 0.0016 'International Tables Vol C Tables 4.2.6.8 and 6.1.1.4'
H H 0.0000 0.0000 'International Tables Vol C Tables 4.2.6.8 and 6.1.1.4'
N N 0.0061 0.0033 'International Tables Vol C Tables 4.2.6.8 and 6.1.1.4'
Si Si 0.0817 0.0704 'International Tables Vol C Tables 4.2.6.8 and 6.1.1.4'
P P 0.1023 0.0942 'International Tables Vol C Tables 4.2.6.8 and 6.1.1.4'
Co Co 0.3494 0.9721 'International Tables Vol C Tables 4.2.6.8 and 6.1.1.4'

loop_
_geom_angle_atom_site_label_1
_geom_angle_atom_site_label_2
_geom_angle_atom_site_label_3
_geom_angle
_geom_angle_site_symmetry_1
C1 Co1 P1 109.70(18) .
C1 Co1 Si1 148.44(18) .
P1 Co1 Si1 101.80(6) .
C2 N1 C1 110.2(5) .
C2 N1 C4 123.7(5) .
C1 N1 C4 126.0(4) .
C1 N2 C3 112.3(5) .
C1 N2 C14 125.4(4) .
C3 N2 C14 122.3(5) .
C42 P1 C36 101.3(3) .
C42 P1 C48 101.1(3) .
C36 P1 C48 101.5(3) .
C42 P1 Co1 117.5(2) .
C36 P1 Co1 111.65(19) .
C48 P1 Co1 121.00(19) .
C24 Si1 C30 111.2(3) .
C24 Si1 Co1 112.98(18) .
C30 Si1 Co1 110.90(18) .
C24 Si1 H1S 98.5(19) .
C30 Si1 H1S 100.2(18) .
Co1 Si1 H1S 122.0(19) .
N2 C1 N1 103.9(5) .
N2 C1 Co1 128.6(4) .
N1 C1 Co1 126.5(4) .
C3 C2 N1 107.3(5) .
C3 C2 H2 126.3 .
N1 C2 H2 126.3 .
C2 C3 N2 106.2(5) .
C2 C3 H3 126.9 .
N2 C3 H3 126.9 .
C5 C4 N1 109.3(5) .
C5 C4 C9 109.6(5) .
N1 C4 C9 108.9(4) .
C5 C4 C10 110.1(5) .
N1 C4 C10 109.7(5) .
C9 C4 C10 109.3(5) .
C4 C5 C6 109.7(5) .
C4 C5 H5A 109.7 .
C6 C5 H5A 109.7 .
C4 C5 H5B 109.7 .
C6 C5 H5B 109.7 .
H5A C5 H5B 108.2 .
C7 C6 C13 111.2(6) .
C7 C6 C5 108.1(5) .
C13 C6 C5 109.2(6) .
C7 C6 H6 109.4 .
C13 C6 H6 109.4 .
C5 C6 H6 109.4 .
C6 C7 C8 108.2(5) .
C6 C7 H7A 110.1 .
C8 C7 H7A 110.1 .
C6 C7 H7B 110.1 .
C8 C7 H7B 110.1 .
H7A C7 H7B 108.4 .
C12 C8 C7 111.6(6) .
C12 C8 C9 108.5(6) .
C7 C8 C9 109.6(5) .
C12 C8 H8 109.0 .
C7 C8 H8 109.0 .
C9 C8 H8 109.0 .
C4 C9 C8 108.9(5) .
C4 C9 H9A 109.9 .
C8 C9 H9A 109.9 .
C4 C9 H9B 109.9 .
C8 C9 H9B 109.9 .
H9A C9 H9B 108.3 .
C11 C10 C4 109.2(6) .
C11 C10 H10A 109.8 .
C4 C10 H10A 109.8 .
C11 C10 H10B 109.8 .
C4 C10 H10B 109.8 .
H10A C10 H10B 108.3 .
C10 C11 C12 111.1(6) .
C10 C11 C13 107.8(6) .
C12 C11 C13 108.8(7) .
C10 C11 H11 109.7 .
C12 C11 H11 109.7 .
C13 C11 H11 109.7 .
C8 C12 C11 110.5(6) .
C8 C12 H12A 109.5 .
C11 C12 H12A 109.5 .
C8 C12 H12B 109.5 .
C11 C12 H12B 109.5 .
H12A C12 H12B 108.1 .
C6 C13 C11 109.1(6) .
C6 C13 H13A 109.9 .
C11 C13 H13A 109.9 .
C6 C13 H13B 109.9 .
C11 C13 H13B 109.9 .
H13A C13 H13B 108.3 .
N2 C14 C22 110.3(5) .
N2 C14 C15 109.3(5) .
C22 C14 C15 109.7(5) .
N2 C14 C19 108.7(4) .
C22 C14 C19 110.0(5) .
C15 C14 C19 108.9(5) .
C16 C15 C14 109.9(5) .
C16 C15 H15A 109.7 .
C14 C15 H15A 109.7 .
C16 C15 H15B 109.7 .
C14 C15 H15B 109.7 .
H15A C15 H15B 108.2 .
C17 C16 C15 111.3(5) .
C17 C16 C23 109.4(5) .
C15 C16 C23 107.5(5) .
C17 C16 H16 109.6 .
C15 C16 H16 109.6 .
C23 C16 H16 109.6 .
C16 C17 C18 109.7(5) .
C16 C17 H17A 109.7 .
C18 C17 H17A 109.7 .
C16 C17 H17B 109.7 .
C18 C17 H17B 109.7 .
H17A C17 H17B 108.2 .
C17 C18 C20 110.9(5) .
C17 C18 C19 109.1(5) .
C20 C18 C19 110.6(5) .
C17 C18 H18 108.7 .
C20 C18 H18 108.7 .
C19 C18 H18 108.7 .
C18 C19 C14 107.5(5) .
C18 C19 H19A 110.2 .
C14 C19 H19A 110.2 .
C18 C19 H19B 110.2 .
C14 C19 H19B 110.2 .
H19A C19 H19B 108.5 .
C21 C20 C18 109.2(5) .
C21 C20 H20A 109.8 .
C18 C20 H20A 109.8 .
C21 C20 H20B 109.8 .
C18 C20 H20B 109.8 .
H20A C20 H20B 108.3 .
C20 C21 C22 110.4(5) .
C20 C21 C23 109.6(5) .
C22 C21 C23 109.1(5) .
C20 C21 H21 109.2 .
C22 C21 H21 109.2 .
C23 C21 H21 109.2 .
C14 C22 C21 110.2(5) .
C14 C22 H22A 109.6 .
C21 C22 H22A 109.6 .
C14 C22 H22B 109.6 .
C21 C22 H22B 109.6 .
H22A C22 H22B 108.1 .
C21 C23 C16 107.4(5) .
C21 C23 H23A 110.2 .
C16 C23 H23A 110.2 .
C21 C23 H23B 110.2 .
C16 C23 H23B 110.2 .
H23A C23 H23B 108.5 .
C29 C24 C25 116.0(6) .
C29 C24 Si1 124.1(5) .
C25 C24 Si1 119.3(5) .
C26 C25 C24 121.5(7) .
C26 C25 H25 119.2 .
C24 C25 H25 119.2 .
C25 C26 C27 121.7(7) .
C25 C26 H26 119.1 .
C27 C26 H26 119.1 .
C26 C27 C28 117.8(7) .
C26 C27 H27 121.1 .
C28 C27 H27 121.1 .
C29 C28 C27 120.6(7) .
C29 C28 H28 119.7 .
C27 C28 H28 119.7 .
C28 C29 C24 122.3(6) .
C28 C29 H29 118.8 .
C24 C29 H29 118.8 .
C35 C30 C31 116.3(6) .
C35 C30 Si1 119.6(5) .
C31 C30 Si1 123.9(5) .
C32 C31 C30 121.0(6) .
C32 C31 H31 119.5 .
C30 C31 H31 119.5 .
C31 C32 C33 120.7(7) .
C31 C32 H32 119.6 .
C33 C32 H32 119.6 .
C34 C33 C32 119.6(7) .
C34 C33 H33 120.2 .
C32 C33 H33 120.2 .
C33 C34 C35 119.4(7) .
C33 C34 H34 120.3 .
C35 C34 H34 120.3 .
C30 C35 C34 122.7(7) .
C30 C35 H35 118.6 .
C34 C35 H35 118.6 .
C41 C36 C37 118.8(6) .
C41 C36 P1 123.8(4) .
C37 C36 P1 117.5(5) .
C38 C37 C36 120.9(6) .
C38 C37 H37 119.5 .
C36 C37 H37 119.5 .
C37 C38 C39 119.5(6) .
C37 C38 H38 120.2 .
C39 C38 H38 120.2 .
C40 C39 C38 119.1(6) .
C40 C39 H39 120.5 .
C38 C39 H39 120.5 .
C39 C40 C41 120.2(6) .
C39 C40 H40 119.9 .
C41 C40 H40 119.9 .
C36 C41 C40 121.5(6) .
C36 C41 H41 119.3 .
C40 C41 H41 119.3 .
C43 C42 C47 118.3(6) .
C43 C42 P1 123.3(5) .
C47 C42 P1 118.4(4) .
C42 C43 C44 119.7(6) .
C42 C43 H43 120.1 .
C44 C43 H43 120.1 .
C45 C44 C43 120.6(6) .
C45 C44 H44 119.7 .
C43 C44 H44 119.7 .
C44 C45 C46 121.0(6) .
C44 C45 H45 119.5 .
C46 C45 H45 119.5 .
C45 C46 C47 119.4(7) .
C45 C46 H46 120.3 .
C47 C46 H46 120.3 .
C46 C47 C42 120.9(6) .
C46 C47 H47 119.5 .
C42 C47 H47 119.5 .
C53 C48 C49 118.7(6) .
C53 C48 P1 117.3(5) .
C49 C48 P1 124.0(4) .
C50 C49 C48 119.9(6) .
C50 C49 H49 120.0 .
C48 C49 H49 120.0 .
C51 C50 C49 121.6(6) .
C51 C50 H50 119.2 .
C49 C50 H50 119.2 .
C50 C51 C52 117.8(6) .
C50 C51 H51 121.1 .
C52 C51 H51 121.1 .
C53 C52 C51 121.9(7) .
C53 C52 H52 119.1 .
C51 C52 H52 119.1 .
C52 C53 C48 120.1(6) .
C52 C53 H53 120.0 .
C48 C53 H53 120.0 .
C54 C54 C55 114.6(11) 2_675
C54 C54 H54A 108.6 2_675
C55 C54 H54A 108.6 .
C54 C54 H54B 108.6 2_675
C55 C54 H54B 108.6 .
H54A C54 H54B 107.6 .
C56 C55 C54 114.9(10) .
C56 C55 H55A 108.5 .
C54 C55 H55A 108.5 .
C56 C55 H55B 108.5 .
C54 C55 H55B 108.5 .
H55A C55 H55B 107.5 .
C55 C56 H56A 109.5 .
C55 C56 H56B 109.5 .
H56A C56 H56B 109.5 .
C55 C56 H56C 109.5 .
H56A C56 H56C 109.5 .
H56B C56 H56C 109.5 .

loop_
_geom_bond_atom_site_label_1
_geom_bond_atom_site_label_2
_geom_bond_distance
_geom_bond_site_symmetry_2
Co1 C1 1.980(6) .
Co1 P1 2.2264(17) .
Co1 Si1 2.3420(18) .
N1 C2 1.376(7) .
N1 C1 1.379(7) .
N1 C4 1.501(7) .
N2 C1 1.337(7) .
N2 C3 1.377(7) .
N2 C14 1.512(7) .
P1 C42 1.839(6) .
P1 C36 1.849(6) .
P1 C48 1.859(6) .
Si1 C24 1.912(6) .
Si1 C30 1.928(6) .
Si1 H1S 1.58(5) .
C2 C3 1.345(8) .
C2 H2 0.9500 .
C3 H3 0.9500 .
C4 C5 1.495(8) .
C4 C9 1.531(8) .
C4 C10 1.534(8) .
C5 C6 1.553(9) .
C5 H5A 0.9900 .
C5 H5B 0.9900 .
C6 C7 1.520(9) .
C6 C13 1.529(10) .
C6 H6 1.0000 .
C7 C8 1.535(9) .
C7 H7A 0.9900 .
C7 H7B 0.9900 .
C8 C12 1.488(10) .
C8 C9 1.537(8) .
C8 H8 1.0000 .
C9 H9A 0.9900 .
C9 H9B 0.9900 .
C10 C11 1.516(10) .
C10 H10A 0.9900 .
C10 H10B 0.9900 .
C11 C12 1.519(11) .
C11 C13 1.552(11) .
C11 H11 1.0000 .
C12 H12A 0.9900 .
C12 H12B 0.9900 .
C13 H13A 0.9900 .
C13 H13B 0.9900 .
C14 C22 1.516(8) .
C14 C15 1.530(8) .
C14 C19 1.551(7) .
C15 C16 1.526(8) .
C15 H15A 0.9900 .
C15 H15B 0.9900 .
C16 C17 1.508(9) .
C16 C23 1.580(9) .
C16 H16 1.0000 .
C17 C18 1.511(8) .
C17 H17A 0.9900 .
C17 H17B 0.9900 .
C18 C20 1.528(9) .
C18 C19 1.545(8) .
C18 H18 1.0000 .
C19 H19A 0.9900 .
C19 H19B 0.9900 .
C20 C21 1.501(8) .
C20 H20A 0.9900 .
C20 H20B 0.9900 .
C21 C22 1.517(8) .
C21 C23 1.575(9) .
C21 H21 1.0000 .
C22 H22A 0.9900 .
C22 H22B 0.9900 .
C23 H23A 0.9900 .
C23 H23B 0.9900 .
C24 C29 1.396(9) .
C24 C25 1.402(8) .
C25 C26 1.363(9) .
C25 H25 0.9500 .
C26 C27 1.380(10) .
C26 H26 0.9500 .
C27 C28 1.387(9) .
C27 H27 0.9500 .
C28 C29 1.369(9) .
C28 H28 0.9500 .
C29 H29 0.9500 .
C30 C35 1.388(8) .
C30 C31 1.402(9) .
C31 C32 1.379(9) .
C31 H31 0.9500 .
C32 C33 1.385(10) .
C32 H32 0.9500 .
C33 C34 1.359(11) .
C33 H33 0.9500 .
C34 C35 1.394(9) .
C34 H34 0.9500 .
C35 H35 0.9500 .
C36 C41 1.353(8) .
C36 C37 1.402(8) .
C37 C38 1.382(8) .
C37 H37 0.9500 .
C38 C39 1.416(10) .
C38 H38 0.9500 .
C39 C40 1.369(9) .
C39 H39 0.9500 .
C40 C41 1.407(9) .
C40 H40 0.9500 .
C41 H41 0.9500 .
C42 C43 1.400(9) .
C42 C47 1.400(8) .
C43 C44 1.403(9) .
C43 H43 0.9500 .
C44 C45 1.353(10) .
C44 H44 0.9500 .
C45 C46 1.378(10) .
C45 H45 0.9500 .
C46 C47 1.390(8) .
C46 H46 0.9500 .
C47 H47 0.9500 .
C48 C53 1.387(8) .
C48 C49 1.392(8) .
C49 C50 1.372(9) .
C49 H49 0.9500 .
C50 C51 1.371(10) .
C50 H50 0.9500 .
C51 C52 1.384(10) .
C51 H51 0.9500 .
C52 C53 1.359(9) .
C52 H52 0.9500 .
C53 H53 0.9500 .
C54 C54 1.496(9) 2_675
C54 C55 1.563(14) .
C54 H54A 0.9900 .
C54 H54B 0.9900 .
C55 C56 1.456(13) .
C55 H55A 0.9900 .
C55 H55B 0.9900 .
C56 H56A 0.9800 .
C56 H56B 0.9800 .
C56 H56C 0.9800 .

loop_
_geom_torsion_atom_site_label_1
_geom_torsion_atom_site_label_2
_geom_torsion_atom_site_label_3
_geom_torsion_atom_site_label_4
_geom_torsion
_geom_torsion_site_symmetry_1
C3 N2 C1 N1 -2.1(7) .
C14 N2 C1 N1 178.3(5) .
C3 N2 C1 Co1 166.8(5) .
C14 N2 C1 Co1 -12.8(9) .
C2 N1 C1 N2 2.9(7) .
C4 N1 C1 N2 -176.1(5) .
C2 N1 C1 Co1 -166.3(5) .
C4 N1 C1 Co1 14.7(8) .
C1 N1 C2 C3 -2.7(8) .
C4 N1 C2 C3 176.3(5) .
N1 C2 C3 N2 1.3(8) .
C1 N2 C3 C2 0.6(8) .
C14 N2 C3 C2 -179.8(6) .
C2 N1 C4 C5 -172.2(6) .
C1 N1 C4 C5 6.6(8) .
C2 N1 C4 C9 -52.6(7) .
C1 N1 C4 C9 126.2(6) .
C2 N1 C4 C10 67.0(7) .
C1 N1 C4 C10 -114.2(6) .
N1 C4 C5 C6 -179.8(5) .
C9 C4 C5 C6 61.0(7) .
C10 C4 C5 C6 -59.2(7) .
C4 C5 C6 C7 -62.5(7) .
C4 C5 C6 C13 58.7(7) .
C13 C6 C7 C8 -58.0(7) .
C5 C6 C7 C8 61.9(7) .
C6 C7 C8 C12 58.3(7) .
C6 C7 C8 C9 -61.9(7) .
C5 C4 C9 C8 -59.6(6) .
N1 C4 C9 C8 -179.0(5) .
C10 C4 C9 C8 61.1(6) .
C12 C8 C9 C4 -62.1(6) .
C7 C8 C9 C4 60.0(7) .
C5 C4 C10 C11 62.1(7) .
N1 C4 C10 C11 -177.6(5) .
C9 C4 C10 C11 -58.3(7) .
C4 C10 C11 C12 56.9(8) .
C4 C10 C11 C13 -62.2(7) .
C7 C8 C12 C11 -60.2(8) .
C9 C8 C12 C11 60.6(7) .
C10 C11 C12 C8 -59.1(9) .
C13 C11 C12 C8 59.3(7) .
C7 C6 C13 C11 59.5(7) .
C5 C6 C13 C11 -59.8(7) .
C10 C11 C13 C6 62.0(8) .
C12 C11 C13 C6 -58.5(7) .
C1 N2 C14 C22 112.0(6) .
C3 N2 C14 C22 -67.6(7) .
C1 N2 C14 C15 -127.3(6) .
C3 N2 C14 C15 53.1(7) .
C1 N2 C14 C19 -8.6(8) .
C3 N2 C14 C19 171.8(5) .
N2 C14 C15 C16 177.4(5) .
C22 C14 C15 C16 -61.5(6) .
C19 C14 C15 C16 58.9(7) .
C14 C15 C16 C17 -57.4(7) .
C14 C15 C16 C23 62.4(6) .
C15 C16 C17 C18 58.5(7) .
C23 C16 C17 C18 -60.1(7) .
C16 C17 C18 C20 60.7(7) .
C16 C17 C18 C19 -61.4(7) .
C17 C18 C19 C14 63.0(6) .
C20 C18 C19 C14 -59.3(6) .
N2 C14 C19 C18 179.5(5) .
C22 C14 C19 C18 58.7(6) .
C15 C14 C19 C18 -61.6(6) .
C17 C18 C20 C21 -60.9(6) .
C19 C18 C20 C21 60.3(6) .
C18 C20 C21 C22 -59.5(6) .
C18 C20 C21 C23 60.7(6) .
N2 C14 C22 C21 -179.4(4) .
C15 C14 C22 C21 60.1(6) .
C19 C14 C22 C21 -59.6(6) .
C20 C21 C22 C14 60.0(7) .
C23 C21 C22 C14 -60.6(6) .
C20 C21 C23 C16 -59.9(6) .
C22 C21 C23 C16 61.1(6) .
C17 C16 C23 C21 59.3(6) .
C15 C16 C23 C21 -61.7(6) .
C29 C24 C25 C26 1.3(9) .
Si1 C24 C25 C26 -170.0(5) .
C24 C25 C26 C27 -1.2(10) .
C25 C26 C27 C28 -1.1(10) .
C26 C27 C28 C29 3.3(10) .
C27 C28 C29 C24 -3.3(10) .
C25 C24 C29 C28 0.9(9) .
Si1 C24 C29 C28 171.8(5) .
C35 C30 C31 C32 0.9(9) .
Si1 C30 C31 C32 -172.7(5) .
C30 C31 C32 C33 3.0(11) .
C31 C32 C33 C34 -5.0(12) .
C32 C33 C34 C35 2.9(11) .
C31 C30 C35 C34 -3.0(9) .
Si1 C30 C35 C34 170.9(5) .
C33 C34 C35 C30 1.1(10) .
C42 P1 C36 C41 112.3(5) .
C48 P1 C36 C41 8.4(6) .
Co1 P1 C36 C41 -121.8(5) .
C42 P1 C36 C37 -68.5(5) .
C48 P1 C36 C37 -172.4(4) .
Co1 P1 C36 C37 57.3(5) .
C41 C36 C37 C38 -1.2(9) .
P1 C36 C37 C38 179.6(5) .
C36 C37 C38 C39 1.5(10) .
C37 C38 C39 C40 -0.1(10) .
C38 C39 C40 C41 -1.5(10) .
C37 C36 C41 C40 -0.4(9) .
P1 C36 C41 C40 178.7(5) .
C39 C40 C41 C36 1.8(10) .
C36 P1 C42 C43 -20.4(6) .
C48 P1 C42 C43 83.8(5) .
Co1 P1 C42 C43 -142.3(5) .
C36 P1 C42 C47 162.2(5) .
C48 P1 C42 C47 -93.6(5) .
Co1 P1 C42 C47 40.3(5) .
C47 C42 C43 C44 0.8(9) .
P1 C42 C43 C44 -176.6(5) .
C42 C43 C44 C45 0.3(10) .
C43 C44 C45 C46 -1.8(10) .
C44 C45 C46 C47 2.1(10) .
C45 C46 C47 C42 -0.9(10) .
C43 C42 C47 C46 -0.5(9) .
P1 C42 C47 C46 177.0(5) .
C42 P1 C48 C53 162.3(5) .
C36 P1 C48 C53 -93.6(5) .
Co1 P1 C48 C53 30.6(5) .
C42 P1 C48 C49 -17.9(6) .
C36 P1 C48 C49 86.2(5) .
Co1 P1 C48 C49 -149.6(5) .
C53 C48 C49 C50 0.0(9) .
P1 C48 C49 C50 -179.8(5) .
C48 C49 C50 C51 -1.1(10) .
C49 C50 C51 C52 1.5(11) .
C50 C51 C52 C53 -0.9(11) .
C51 C52 C53 C48 -0.1(10) .
C49 C48 C53 C52 0.6(9) .
P1 C48 C53 C52 -179.6(5) .
C54 C54 C55 C56 64.7(15) 2_675
